data_7215062
loop_
_publ_author_name
'Zheng, Sheng-Run'
'Chen, Rui-Ling'
'Xie, Tao'
'Liu, Zi-Meng'
'Wen, Xi-Ling'
'Chen, Xue-Yun'
'Fan, Jun'
'Zhang, Wei-Guang'

_publ_section_title
;
 Construction of several new s-/p-block complexes containing binuclear
 metal--terpyridine building blocks: dependence of structural diversity on
 the number of coordinated water molecules
;
_journal_issue 19
_journal_name_full CrystEngComm
_journal_page_first 4029
_journal_paper_doi 10.1039/c3ce41790e
_journal_volume 16
_journal_year 2014
_chemical_formula_sum 'C21 H21 Mg N3 O10 S2'
_chemical_formula_weight 563.84
_chemical_name_systematic
; 
 ? 
;
_space_group_IT_number 2
_symmetry_cell_setting triclinic
_symmetry_space_group_name_Hall '-P 1'
_symmetry_space_group_name_H-M 'P -1'
_atom_sites_solution_hydrogens geom
_atom_sites_solution_primary direct
_atom_sites_solution_secondary difmap
_audit_creation_method SHELXL-97
_cell_angle_alpha 76.698(2)
_cell_angle_beta 86.585(2)
_cell_angle_gamma 79.993(2)
_cell_formula_units_Z 2
_cell_length_a 9.1013(11)
_cell_length_b 10.8625(14)
_cell_length_c 12.5697(16)
_cell_measurement_temperature 296(2)
_cell_volume 1190.7(3)
_computing_cell_refinement 'Bruker SAINT'
_computing_data_collection 'Bruker APEX2'
_computing_data_reduction 'Bruker SAINT'
_computing_molecular_graphics 'Bruker SHELXTL'
_computing_publication_material 'Bruker SHELXTL'
_computing_structure_refinement 'SHELXL-97 (Sheldrick, 2008)'
_computing_structure_solution 'SHELXS-97 (Sheldrick, 2008)'
_diffrn_ambient_temperature 296(2)
_diffrn_measured_fraction_theta_full 0.984
_diffrn_measured_fraction_theta_max 0.984
_diffrn_measurement_device_type 'Bruker APEX-II CCD'
_diffrn_measurement_method '\f and \w scans'
_diffrn_radiation_monochromator graphite
_diffrn_radiation_source 'fine-focus sealed tube'
_diffrn_radiation_type MoK\a
_diffrn_radiation_wavelength 0.71073
_diffrn_reflns_av_R_equivalents 0.0196
_diffrn_reflns_av_sigmaI/netI 0.0415
_diffrn_reflns_limit_h_max 10
_diffrn_reflns_limit_h_min -10
_diffrn_reflns_limit_k_max 12
_diffrn_reflns_limit_k_min -9
_diffrn_reflns_limit_l_max 14
_diffrn_reflns_limit_l_min -14
_diffrn_reflns_number 6070
_diffrn_reflns_theta_full 25.00
_diffrn_reflns_theta_max 25.00
_diffrn_reflns_theta_min 1.67
_exptl_absorpt_coefficient_mu 0.314
_exptl_absorpt_correction_T_max 0.9118
_exptl_absorpt_correction_T_min 0.8901
_exptl_absorpt_correction_type multi-scan
_exptl_crystal_colour colorless
_exptl_crystal_density_diffrn 1.573
_exptl_crystal_density_method 'not measured'
_exptl_crystal_description block
_exptl_crystal_F_000 584
_exptl_crystal_size_max 0.38
_exptl_crystal_size_mid 0.35
_exptl_crystal_size_min 0.30
_refine_diff_density_max 0.909
_refine_diff_density_min -0.449
_refine_diff_density_rms 0.065
_refine_ls_extinction_method none
_refine_ls_goodness_of_fit_ref 1.053
_refine_ls_hydrogen_treatment mixed
_refine_ls_matrix_type full
_refine_ls_number_parameters 358
_refine_ls_number_reflns 4114
_refine_ls_number_restraints 13
_refine_ls_restrained_S_all 1.052
_refine_ls_R_factor_all 0.0602
_refine_ls_R_factor_gt 0.0472
_refine_ls_shift/su_max 0.001
_refine_ls_shift/su_mean 0.000
_refine_ls_structure_factor_coef Fsqd
_refine_ls_weighting_details 'calc w=1/[\s^2^(Fo^2^)+(0.1000P)^2^+0.0000P] where P=(Fo^2^+2Fc^2^)/3'
_refine_ls_weighting_scheme calc
_refine_ls_wR_factor_gt 0.1405
_refine_ls_wR_factor_ref 0.1535
_reflns_number_gt 3224
_reflns_number_total 4114
_reflns_threshold_expression >2sigma(I)
_cod_data_source_file c3ce41790e.txt
_cod_data_source_block 1Mg
_cod_depositor_comments
;
The following automatic conversions were performed:

'_symmetry_cell_setting' value 'Triclinic' changed to 'triclinic'
according to
/usr/data/users/saulius/crontab/automatic-downloads/current/RSC/lib/dictionaries/cif_core.dic
dictionary named 'cif_core.dic' version 2.4.2 from 2011-04-26.

Automatic conversion script
Id: cif_fix_values 2281 2013-09-26 08:29:07Z andrius 
;
_cod_original_sg_symbol_H-M 'P-1   '
_cod_database_code 7215062

loop_
_symmetry_equiv_pos_as_xyz
'x, y, z'
'-x, -y, -z'

loop_
_atom_site_label
_atom_site_type_symbol
_atom_site_fract_x
_atom_site_fract_y
_atom_site_fract_z
_atom_site_U_iso_or_equiv
_atom_site_adp_type
_atom_site_occupancy
_atom_site_symmetry_multiplicity
_atom_site_calc_flag
_atom_site_refinement_flags
Mg1 Mg 1.37888(10) -0.76520(9) 1.18872(7) 0.0278(3) Uani 1 1 d .
C1 C 1.1435(4) -0.6863(3) 0.9960(2) 0.0420(8) Uani 1 1 d .
H1A H 1.2284 -0.6958 0.9517 0.050 Uiso 1 1 calc R
C2 C 1.0072(4) -0.6537(4) 0.9471(3) 0.0454(9) Uani 1 1 d .
H2A H 1.0000 -0.6417 0.8717 0.054 Uiso 1 1 calc R
C3 C 0.8803(4) -0.6392(4) 1.0127(3) 0.0461(9) Uani 1 1 d .
H3A H 0.7860 -0.6168 0.9824 0.055 Uiso 1 1 calc R
C4 C 0.8970(3) -0.6588(3) 1.1245(3) 0.0379(8) Uani 1 1 d .
H4A H 0.8135 -0.6498 1.1702 0.046 Uiso 1 1 calc R
C5 C 1.0373(3) -0.6916(3) 1.1678(2) 0.0280(6) Uani 1 1 d .
C6 C 1.0665(3) -0.7127(3) 1.2866(2) 0.0259(6) Uani 1 1 d .
C7 C 0.9574(3) -0.6918(3) 1.3656(2) 0.0293(7) Uani 1 1 d .
H7A H 0.8580 -0.6652 1.3461 0.035 Uiso 1 1 calc R
C8 C 0.9973(3) -0.7109(3) 1.4740(2) 0.0266(6) Uani 1 1 d .
C9 C 1.1472(3) -0.7520(3) 1.4995(2) 0.0287(7) Uani 1 1 d .
H9A H 1.1776 -0.7663 1.5713 0.034 Uiso 1 1 calc R
C10 C 1.2507(3) -0.7716(3) 1.4169(2) 0.0252(6) Uani 1 1 d .
C11 C 1.4137(3) -0.8147(3) 1.4348(2) 0.0257(6) Uani 1 1 d .
C12 C 1.4766(3) -0.8421(3) 1.5368(2) 0.0310(7) Uani 1 1 d .
H12A H 1.4178 -0.8317 1.5982 0.037 Uiso 1 1 calc R
C13 C 1.6291(3) -0.8853(3) 1.5456(3) 0.0366(7) Uani 1 1 d .
H13A H 1.6732 -0.9049 1.6136 0.044 Uiso 1 1 calc R
C14 C 1.7145(3) -0.8990(3) 1.4546(3) 0.0362(7) Uani 1 1 d .
H14A H 1.8166 -0.9287 1.4594 0.043 Uiso 1 1 calc R
C15 C 1.6446(3) -0.8675(3) 1.3557(3) 0.0332(7) Uani 1 1 d .
H15A H 1.7025 -0.8765 1.2936 0.040 Uiso 1 1 calc R
C16 C 0.8818(3) -0.6750(3) 1.5562(2) 0.0270(6) Uani 1 1 d .
C17 C 0.8700(3) -0.7410(3) 1.6671(2) 0.0261(6) Uani 1 1 d .
C18 C 0.7614(3) -0.6918(3) 1.7353(2) 0.0268(6) Uani 1 1 d .
H18A H 0.7557 -0.7343 1.8083 0.032 Uiso 1 1 calc R
C19 C 0.6609(3) -0.5806(3) 1.6970(2) 0.0264(6) Uani 1 1 d .
C20 C 0.6670(3) -0.5186(3) 1.5882(2) 0.0325(7) Uani 1 1 d .
H20A H 0.5976 -0.4462 1.5608 0.039 Uiso 1 1 calc R
C21 C 0.7777(3) -0.5656(3) 1.5201(2) 0.0318(7) Uani 1 1 d .
H21A H 0.7823 -0.5219 1.4474 0.038 Uiso 1 1 calc R
N1 N 1.1613(3) -0.7052(2) 1.1035(2) 0.0327(6) Uani 1 1 d .
N2 N 1.2106(3) -0.7524(2) 1.31311(18) 0.0264(5) Uani 1 1 d .
N3 N 1.4977(3) -0.8246(2) 1.34332(19) 0.0287(6) Uani 1 1 d .
O1W O 1.5499(3) -0.7710(2) 1.07927(19) 0.0451(6) Uani 1 1 d D
H1WB H 1.551(4) -0.704(2) 1.025(2) 0.068 Uiso 1 1 d D
H1WA H 1.622(3) -0.826(3) 1.066(3) 0.068 Uiso 1 1 d D
O1 O 1.1203(3) -0.8713(2) 1.75218(19) 0.0508(6) Uani 1 1 d .
O2 O 0.8935(2) -0.9453(2) 1.82399(17) 0.0424(6) Uani 1 1 d .
O2W O 1.3612(3) -0.9498(2) 1.1828(2) 0.0504(6) Uani 1 1 d D
H2WB H 1.430(3) -1.013(3) 1.180(3) 0.076 Uiso 1 1 d D
H2WA H 1.280(2) -0.974(4) 1.173(4) 0.076 Uiso 1 1 d D
O3 O 0.9825(3) -0.9697(2) 1.64355(18) 0.0462(6) Uani 1 1 d .
O3W O 1.5781(4) -1.1564(4) 1.1900(4) 0.1051(14) Uani 1 1 d D
H3WB H 1.569(8) -1.235(3) 1.191(5) 0.158 Uiso 1 1 d D
H3WA H 1.573(6) -1.119(4) 1.1186(18) 0.158 Uiso 1 1 d D
O4 O 0.5010(3) -0.6242(2) 1.87402(17) 0.0405(6) Uani 1 1 d .
O4W O 1.7722(4) -0.9585(4) 1.0434(2) 0.0812(10) Uani 1 1 d D
H4WB H 1.824(5) -0.955(5) 0.983(2) 0.122 Uiso 1 1 d D
H4WA H 1.835(5) -0.997(5) 1.094(3) 0.122 Uiso 1 1 d D
O5 O 0.3999(2) -0.4518(2) 1.72376(18) 0.0419(6) Uani 1 1 d .
O6 O 0.6036(2) -0.42832(19) 1.82879(17) 0.0352(5) Uani 1 1 d .
S1 S 0.97701(8) -0.89518(7) 1.72519(6) 0.0313(2) Uani 1 1 d .
S2 S 0.52866(8) -0.51529(7) 1.78713(6) 0.0276(2) Uani 1 1 d .

loop_
_atom_site_aniso_label
_atom_site_aniso_U_11
_atom_site_aniso_U_22
_atom_site_aniso_U_33
_atom_site_aniso_U_23
_atom_site_aniso_U_13
_atom_site_aniso_U_12
Mg1 0.0231(6) 0.0339(5) 0.0256(5) -0.0082(4) 0.0040(4) -0.0020(4)
C1 0.0367(19) 0.065(2) 0.0251(16) -0.0151(15) 0.0051(14) -0.0063(16)
C2 0.042(2) 0.070(2) 0.0290(17) -0.0149(16) -0.0001(15) -0.0171(18)
C3 0.034(2) 0.065(2) 0.0396(19) -0.0086(17) -0.0089(15) -0.0097(17)
C4 0.0238(17) 0.055(2) 0.0330(17) -0.0094(15) 0.0030(13) -0.0038(14)
C5 0.0261(16) 0.0335(16) 0.0247(15) -0.0081(12) 0.0006(12) -0.0039(12)
C6 0.0227(15) 0.0301(15) 0.0254(15) -0.0070(12) 0.0028(12) -0.0056(12)
C7 0.0219(15) 0.0335(16) 0.0324(16) -0.0086(13) 0.0028(12) -0.0040(12)
C8 0.0243(16) 0.0279(15) 0.0263(15) -0.0056(12) 0.0065(12) -0.0038(12)
C9 0.0280(16) 0.0330(15) 0.0234(15) -0.0057(12) 0.0034(12) -0.0030(12)
C10 0.0247(16) 0.0262(14) 0.0235(14) -0.0046(11) -0.0005(12) -0.0025(12)
C11 0.0216(15) 0.0250(14) 0.0280(15) -0.0029(12) 0.0037(12) -0.0029(11)
C12 0.0279(17) 0.0369(16) 0.0261(15) -0.0032(12) 0.0006(12) -0.0048(13)
C13 0.0321(18) 0.0362(17) 0.0386(18) -0.0012(14) -0.0100(14) -0.0048(14)
C14 0.0227(16) 0.0340(17) 0.048(2) -0.0011(14) -0.0029(14) -0.0050(13)
C15 0.0229(16) 0.0344(16) 0.0404(18) -0.0080(14) 0.0079(13) -0.0034(13)
C16 0.0234(15) 0.0296(15) 0.0283(15) -0.0084(12) 0.0062(12) -0.0051(12)
C17 0.0235(15) 0.0320(15) 0.0225(14) -0.0070(12) -0.0011(11) -0.0021(12)
C18 0.0248(16) 0.0319(15) 0.0226(14) -0.0069(12) 0.0015(12) -0.0017(12)
C19 0.0235(15) 0.0295(15) 0.0262(15) -0.0077(12) 0.0030(12) -0.0032(12)
C20 0.0348(18) 0.0286(15) 0.0298(16) -0.0045(12) 0.0030(13) 0.0027(13)
C21 0.0360(18) 0.0321(16) 0.0232(15) -0.0019(12) 0.0065(13) -0.0030(13)
N1 0.0260(14) 0.0461(15) 0.0261(13) -0.0108(11) 0.0051(10) -0.0043(11)
N2 0.0216(13) 0.0308(13) 0.0257(13) -0.0067(10) 0.0012(10) -0.0016(10)
N3 0.0235(13) 0.0301(13) 0.0298(13) -0.0037(10) 0.0026(10) -0.0021(10)
O1W 0.0425(15) 0.0443(14) 0.0395(13) -0.0036(11) 0.0184(11) 0.0033(11)
O1 0.0307(13) 0.0658(16) 0.0476(14) 0.0018(12) -0.0093(11) -0.0017(11)
O2 0.0422(14) 0.0412(13) 0.0344(13) 0.0015(10) 0.0072(10) 0.0029(10)
O2W 0.0446(15) 0.0403(14) 0.0702(18) -0.0200(13) 0.0033(14) -0.0089(11)
O3 0.0563(16) 0.0376(13) 0.0408(13) -0.0145(10) -0.0003(11) 0.0099(11)
O3W 0.065(2) 0.086(2) 0.188(4) -0.082(3) 0.025(3) -0.017(2)
O4 0.0492(14) 0.0358(12) 0.0335(12) -0.0049(10) 0.0170(10) -0.0088(10)
O4W 0.077(2) 0.102(2) 0.0460(17) -0.0162(17) -0.0057(15) 0.0356(19)
O5 0.0260(12) 0.0539(14) 0.0416(13) -0.0116(11) -0.0002(10) 0.0061(10)
O6 0.0384(13) 0.0326(11) 0.0361(12) -0.0139(9) 0.0027(10) -0.0028(9)
S1 0.0260(4) 0.0349(4) 0.0275(4) -0.0035(3) 0.0004(3) 0.0046(3)
S2 0.0252(4) 0.0294(4) 0.0263(4) -0.0072(3) 0.0054(3) 0.0001(3)

loop_
_atom_type_symbol
_atom_type_description
_atom_type_scat_dispersion_real
_atom_type_scat_dispersion_imag
_atom_type_scat_source
C C 0.0033 0.0016 'International Tables Vol C Tables 4.2.6.8 and 6.1.1.4'
H H 0.0000 0.0000 'International Tables Vol C Tables 4.2.6.8 and 6.1.1.4'
N N 0.0061 0.0033 'International Tables Vol C Tables 4.2.6.8 and 6.1.1.4'
O O 0.0106 0.0060 'International Tables Vol C Tables 4.2.6.8 and 6.1.1.4'
S S 0.1246 0.1234 'International Tables Vol C Tables 4.2.6.8 and 6.1.1.4'
Mg Mg 0.0486 0.0363 'International Tables Vol C Tables 4.2.6.8 and 6.1.1.4'

loop_
_geom_angle_atom_site_label_1
_geom_angle_atom_site_label_2
_geom_angle_atom_site_label_3
_geom_angle
_geom_angle_site_symmetry_1
_geom_angle_site_symmetry_3
O1W Mg1 O2W 88.91(11) . .
O1W Mg1 O6 86.08(10) . 2_748
O2W Mg1 O6 172.12(11) . 2_748
O1W Mg1 N2 174.74(11) . .
O2W Mg1 N2 94.58(10) . .
O6 Mg1 N2 90.86(9) 2_748 .
O1W Mg1 N3 101.33(10) . .
O2W Mg1 N3 93.70(11) . .
O6 Mg1 N3 93.24(9) 2_748 .
N2 Mg1 N3 74.55(9) . .
O1W Mg1 N1 110.55(10) . .
O2W Mg1 N1 86.69(11) . .
O6 Mg1 N1 89.39(9) 2_748 .
N2 Mg1 N1 73.64(9) . .
N3 Mg1 N1 148.11(10) . .
N1 C1 C2 123.7(3) . .
N1 C1 H1A 118.1 . .
C2 C1 H1A 118.1 . .
C1 C2 C3 118.3(3) . .
C1 C2 H2A 120.8 . .
C3 C2 H2A 120.8 . .
C4 C3 C2 118.6(3) . .
C4 C3 H3A 120.7 . .
C2 C3 H3A 120.7 . .
C5 C4 C3 119.9(3) . .
C5 C4 H4A 120.1 . .
C3 C4 H4A 120.1 . .
N1 C5 C4 121.6(3) . .
N1 C5 C6 114.7(3) . .
C4 C5 C6 123.7(3) . .
N2 C6 C7 121.1(3) . .
N2 C6 C5 114.5(2) . .
C7 C6 C5 124.4(3) . .
C8 C7 C6 119.8(3) . .
C8 C7 H7A 120.1 . .
C6 C7 H7A 120.1 . .
C7 C8 C9 118.1(3) . .
C7 C8 C16 119.3(3) . .
C9 C8 C16 122.4(3) . .
C10 C9 C8 119.4(3) . .
C10 C9 H9A 120.3 . .
C8 C9 H9A 120.3 . .
N2 C10 C9 121.8(3) . .
N2 C10 C11 114.3(2) . .
C9 C10 C11 123.9(3) . .
N3 C11 C12 121.8(3) . .
N3 C11 C10 115.2(2) . .
C12 C11 C10 122.9(2) . .
C11 C12 C13 118.7(3) . .
C11 C12 H12A 120.7 . .
C13 C12 H12A 120.7 . .
C14 C13 C12 120.1(3) . .
C14 C13 H13A 119.9 . .
C12 C13 H13A 119.9 . .
C13 C14 C15 117.9(3) . .
C13 C14 H14A 121.1 . .
C15 C14 H14A 121.1 . .
N3 C15 C14 124.0(3) . .
N3 C15 H15A 118.0 . .
C14 C15 H15A 118.0 . .
C21 C16 C17 117.3(2) . .
C21 C16 C8 116.3(2) . .
C17 C16 C8 126.3(2) . .
C18 C17 C16 119.6(2) . .
C18 C17 S1 115.8(2) . .
C16 C17 S1 124.3(2) . .
C17 C18 C19 121.5(3) . .
C17 C18 H18A 119.3 . .
C19 C18 H18A 119.3 . .
C20 C19 C18 119.5(3) . .
C20 C19 S2 119.8(2) . .
C18 C19 S2 120.7(2) . .
C19 C20 C21 119.3(3) . .
C19 C20 H20A 120.3 . .
C21 C20 H20A 120.3 . .
C20 C21 C16 122.7(3) . .
C20 C21 H21A 118.7 . .
C16 C21 H21A 118.7 . .
C1 N1 C5 118.0(3) . .
C1 N1 Mg1 125.5(2) . .
C5 N1 Mg1 116.49(19) . .
C10 N2 C6 119.8(2) . .
C10 N2 Mg1 119.40(19) . .
C6 N2 Mg1 120.45(19) . .
C15 N3 C11 117.5(3) . .
C15 N3 Mg1 126.4(2) . .
C11 N3 Mg1 116.12(18) . .
Mg1 O1W H1WB 117(2) . .
Mg1 O1W H1WA 137(2) . .
H1WB O1W H1WA 106(2) . .
Mg1 O2W H2WB 129(3) . .
Mg1 O2W H2WA 124(3) . .
H2WB O2W H2WA 106(3) . .
H3WB O3W H3WA 102(3) . .
H4WB O4W H4WA 104(3) . .
S2 O6 Mg1 143.48(14) . 2_748
O3 S1 O1 114.91(15) . .
O3 S1 O2 112.99(15) . .
O1 S1 O2 110.94(14) . .
O3 S1 C17 105.81(13) . .
O1 S1 C17 106.41(14) . .
O2 S1 C17 104.90(12) . .
O5 S2 O6 113.50(13) . .
O5 S2 O4 114.07(14) . .
O6 S2 O4 111.14(13) . .
O5 S2 C19 106.83(13) . .
O6 S2 C19 104.97(13) . .
O4 S2 C19 105.48(13) . .

loop_
_geom_bond_atom_site_label_1
_geom_bond_atom_site_label_2
_geom_bond_distance
_geom_bond_site_symmetry_2
Mg1 O1W 2.018(2) .
Mg1 O2W 2.058(2) .
Mg1 O6 2.096(2) 2_748
Mg1 N2 2.133(2) .
Mg1 N3 2.189(3) .
Mg1 N1 2.231(3) .
C1 N1 1.335(4) .
C1 C2 1.372(5) .
C1 H1A 0.9300 .
C2 C3 1.387(5) .
C2 H2A 0.9300 .
C3 C4 1.386(5) .
C3 H3A 0.9300 .
C4 C5 1.373(4) .
C4 H4A 0.9300 .
C5 N1 1.355(4) .
C5 C6 1.491(4) .
C6 N2 1.344(4) .
C6 C7 1.391(4) .
C7 C8 1.390(4) .
C7 H7A 0.9300 .
C8 C9 1.392(4) .
C8 C16 1.496(4) .
C9 C10 1.388(4) .
C9 H9A 0.9300 .
C10 N2 1.336(4) .
C10 C11 1.490(4) .
C11 N3 1.357(3) .
C11 C12 1.382(4) .
C12 C13 1.388(4) .
C12 H12A 0.9300 .
C13 C14 1.367(4) .
C13 H13A 0.9300 .
C14 C15 1.375(5) .
C14 H14A 0.9300 .
C15 N3 1.343(4) .
C15 H15A 0.9300 .
C16 C21 1.389(4) .
C16 C17 1.420(4) .
C17 C18 1.387(4) .
C17 S1 1.801(3) .
C18 C19 1.388(4) .
C18 H18A 0.9300 .
C19 C20 1.381(4) .
C19 S2 1.773(3) .
C20 C21 1.388(4) .
C20 H20A 0.9300 .
C21 H21A 0.9300 .
O1W H1WB 0.877(18) .
O1W H1WA 0.843(18) .
O1 S1 1.447(3) .
O2 S1 1.462(2) .
O2W H2WB 0.848(18) .
O2W H2WA 0.851(18) .
O3 S1 1.440(2) .
O3W H3WB 0.87(2) .
O3W H3WA 0.895(19) .
O4 S2 1.460(2) .
O4W H4WB 0.860(19) .
O4W H4WA 0.865(19) .
O5 S2 1.436(2) .
O6 S2 1.458(2) .
O6 Mg1 2.096(2) 2_748

loop_
_geom_torsion_atom_site_label_1
_geom_torsion_atom_site_label_2
_geom_torsion_atom_site_label_3
_geom_torsion_atom_site_label_4
_geom_torsion
_geom_torsion_site_symmetry_1
N1 C1 C2 C3 0.1(6) .
C1 C2 C3 C4 -0.3(5) .
C2 C3 C4 C5 0.2(5) .
C3 C4 C5 N1 0.1(5) .
C3 C4 C5 C6 179.1(3) .
N1 C5 C6 N2 -5.2(4) .
C4 C5 C6 N2 175.8(3) .
N1 C5 C6 C7 173.6(3) .
C4 C5 C6 C7 -5.4(5) .
N2 C6 C7 C8 0.7(4) .
C5 C6 C7 C8 -178.1(3) .
C6 C7 C8 C9 -0.7(4) .
C6 C7 C8 C16 173.6(3) .
C7 C8 C9 C10 0.5(4) .
C16 C8 C9 C10 -173.6(3) .
C8 C9 C10 N2 -0.3(4) .
C8 C9 C10 C11 179.6(3) .
N2 C10 C11 N3 1.8(4) .
C9 C10 C11 N3 -178.1(3) .
N2 C10 C11 C12 -178.6(3) .
C9 C10 C11 C12 1.5(4) .
N3 C11 C12 C13 -2.3(4) .
C10 C11 C12 C13 178.1(3) .
C11 C12 C13 C14 0.6(4) .
C12 C13 C14 C15 0.7(5) .
C13 C14 C15 N3 -0.2(5) .
C7 C8 C16 C21 -36.7(4) .
C9 C8 C16 C21 137.3(3) .
C7 C8 C16 C17 144.1(3) .
C9 C8 C16 C17 -41.8(4) .
C21 C16 C17 C18 -2.8(4) .
C8 C16 C17 C18 176.4(3) .
C21 C16 C17 S1 171.4(2) .
C8 C16 C17 S1 -9.5(4) .
C16 C17 C18 C19 1.5(4) .
S1 C17 C18 C19 -173.1(2) .
C17 C18 C19 C20 1.3(5) .
C17 C18 C19 S2 -177.0(2) .
C18 C19 C20 C21 -2.8(5) .
S2 C19 C20 C21 175.5(2) .
C19 C20 C21 C16 1.6(5) .
C17 C16 C21 C20 1.2(5) .
C8 C16 C21 C20 -178.0(3) .
C2 C1 N1 C5 0.2(5) .
C2 C1 N1 Mg1 177.6(3) .
C4 C5 N1 C1 -0.3(5) .
C6 C5 N1 C1 -179.3(3) .
C4 C5 N1 Mg1 -178.0(2) .
C6 C5 N1 Mg1 3.0(3) .
O1W Mg1 N1 C1 5.5(3) .
O2W Mg1 N1 C1 -82.1(3) .
O6 Mg1 N1 C1 91.1(3) 2_748
N2 Mg1 N1 C1 -177.9(3) .
N3 Mg1 N1 C1 -173.8(2) .
O1W Mg1 N1 C5 -177.0(2) .
O2W Mg1 N1 C5 95.4(2) .
O6 Mg1 N1 C5 -91.4(2) 2_748
N2 Mg1 N1 C5 -0.3(2) .
N3 Mg1 N1 C5 3.7(3) .
C9 C10 N2 C6 0.2(4) .
C11 C10 N2 C6 -179.7(2) .
C9 C10 N2 Mg1 173.5(2) .
C11 C10 N2 Mg1 -6.4(3) .
C7 C6 N2 C10 -0.4(4) .
C5 C6 N2 C10 178.4(2) .
C7 C6 N2 Mg1 -173.6(2) .
C5 C6 N2 Mg1 5.2(3) .
O1W Mg1 N2 C10 -32.6(12) .
O2W Mg1 N2 C10 98.8(2) .
O6 Mg1 N2 C10 -86.9(2) 2_748
N3 Mg1 N2 C10 6.2(2) .
N1 Mg1 N2 C10 -176.0(2) .
O1W Mg1 N2 C6 140.6(11) .
O2W Mg1 N2 C6 -88.0(2) .
O6 Mg1 N2 C6 86.3(2) 2_748
N3 Mg1 N2 C6 179.4(2) .
N1 Mg1 N2 C6 -2.8(2) .
C14 C15 N3 C11 -1.4(4) .
C14 C15 N3 Mg1 177.4(2) .
C12 C11 N3 C15 2.7(4) .
C10 C11 N3 C15 -177.7(2) .
C12 C11 N3 Mg1 -176.2(2) .
C10 C11 N3 Mg1 3.4(3) .
O1W Mg1 N3 C15 -7.1(3) .
O2W Mg1 N3 C15 82.5(2) .
O6 Mg1 N3 C15 -93.8(2) 2_748
N2 Mg1 N3 C15 176.2(3) .
N1 Mg1 N3 C15 172.2(2) .
O1W Mg1 N3 C11 171.7(2) .
O2W Mg1 N3 C11 -98.7(2) .
O6 Mg1 N3 C11 85.1(2) 2_748
N2 Mg1 N3 C11 -4.93(19) .
N1 Mg1 N3 C11 -9.0(3) .
C18 C17 S1 O3 134.1(2) .
C16 C17 S1 O3 -40.2(3) .
C18 C17 S1 O1 -103.2(2) .
C16 C17 S1 O1 82.4(3) .
C18 C17 S1 O2 14.4(3) .
C16 C17 S1 O2 -159.9(3) .
Mg1 O6 S2 O5 -15.6(3) 2_748
Mg1 O6 S2 O4 -145.7(2) 2_748
Mg1 O6 S2 C19 100.7(2) 2_748
C20 C19 S2 O5 32.0(3) .
C18 C19 S2 O5 -149.7(2) .
C20 C19 S2 O6 -88.8(3) .
C18 C19 S2 O6 89.5(3) .
C20 C19 S2 O4 153.7(3) .
C18 C19 S2 O4 -28.0(3) .
